data_7157126
loop_
_publ_author_name
'You, Yi'
'Chen, Yueji'
'You, Chenhui'
'Wang, Junwen'
'Weng, Zhiqiang'

_publ_section_title
;
 Synthesis of 3-(tri/difluoromethyl)-1H-1,2,4-triazol-5(4H)-ones via the
 cyclization of hydrazinecarboxamides with tri/difluoroacetic anhydride.
;
_journal_issue 42
_journal_name_full 'Organic &amp; biomolecular chemistry'
_journal_page_first 9343
_journal_page_last 9347
_journal_paper_doi 10.1039/c9ob01865d
_journal_volume 17
_journal_year 2019
_chemical_formula_moiety '3(C10 H8 F3 N3 O)'
_chemical_formula_sum 'C30 H24 F9 N9 O3'
_chemical_formula_weight 729.58
_space_group_crystal_system triclinic
_space_group_IT_number 2
_space_group_name_Hall '-P 1'
_space_group_name_H-M_alt 'P -1'
_symmetry_space_group_name_Hall '-P 1'
_symmetry_space_group_name_H-M 'P -1'
_atom_sites_solution_hydrogens geom
_atom_sites_solution_primary dual
_audit_creation_date 2019-05-05
_audit_creation_method
;
Olex2 1.2
(compiled 2018.05.29 svn.r3508 for OlexSys, GUI svn.r5506)
;
_audit_update_record
;
2019-05-05 deposited with the CCDC.    2019-09-30 downloaded from the CCDC.
;
_cell_angle_alpha 84.402(6)
_cell_angle_beta 81.612(7)
_cell_angle_gamma 85.682(7)
_cell_formula_units_Z 2
_cell_length_a 8.042(4)
_cell_length_b 10.654(5)
_cell_length_c 20.098(9)
_cell_measurement_reflns_used 1814
_cell_measurement_temperature 296(2)
_cell_measurement_theta_max 19.722
_cell_measurement_theta_min 2.565
_cell_volume 1692.2(14)
_computing_cell_refinement 'SAINT v8.34A (Bruker, 2013)'
_computing_data_reduction 'SAINT v8.34A (Bruker, 2013)'
_computing_molecular_graphics 'Olex2 (Dolomanov et al., 2009)'
_computing_publication_material 'Olex2 (Dolomanov et al., 2009)'
_computing_structure_refinement 'ShelXL (Sheldrick, 2015)'
_computing_structure_solution 'ShelXT (Sheldrick, 2015)'
_diffrn_ambient_temperature 296.15
_diffrn_measured_fraction_theta_full 0.995
_diffrn_measured_fraction_theta_max 0.920
_diffrn_measurement_device_type 'Bruker P4'
_diffrn_measurement_method '\w scans'
_diffrn_radiation_monochromator graphite
_diffrn_radiation_type MoK\a
_diffrn_radiation_wavelength 0.71073
_diffrn_reflns_av_R_equivalents 0.0692
_diffrn_reflns_av_unetI/netI 0.1174
_diffrn_reflns_Laue_measured_fraction_full 0.995
_diffrn_reflns_Laue_measured_fraction_max 0.920
_diffrn_reflns_limit_h_max 10
_diffrn_reflns_limit_h_min -10
_diffrn_reflns_limit_k_max 13
_diffrn_reflns_limit_k_min -13
_diffrn_reflns_limit_l_max 26
_diffrn_reflns_limit_l_min -26
_diffrn_reflns_number 13751
_diffrn_reflns_point_group_measured_fraction_full 0.995
_diffrn_reflns_point_group_measured_fraction_max 0.920
_diffrn_reflns_theta_full 25.242
_diffrn_reflns_theta_max 27.745
_diffrn_reflns_theta_min 1.028
_exptl_absorpt_coefficient_mu 0.130
_exptl_absorpt_correction_T_max 0.7456
_exptl_absorpt_correction_T_min 0.5310
_exptl_absorpt_correction_type multi-scan
_exptl_absorpt_process_details
;
SADABS-2014/3 (Bruker,2014/3) was used for absorption correction.
wR2(int) was 0.1312 before and 0.0616 after correction.
The Ratio of minimum to maximum transmission is 0.7122.
The \l/2 correction factor is 0.00150.
;
_exptl_crystal_colour colorless
_exptl_crystal_density_diffrn 1.432
_exptl_crystal_density_method 'not measured'
_exptl_crystal_description needle
_exptl_crystal_F_000 744
_exptl_crystal_size_max 0.95
_exptl_crystal_size_mid 0.70
_exptl_crystal_size_min 0.065
_refine_diff_density_max 0.281
_refine_diff_density_min -0.269
_refine_diff_density_rms 0.059
_refine_ls_extinction_method none
_refine_ls_goodness_of_fit_ref 0.964
_refine_ls_hydrogen_treatment constr
_refine_ls_matrix_type full
_refine_ls_number_parameters 463
_refine_ls_number_reflns 7329
_refine_ls_number_restraints 0
_refine_ls_restrained_S_all 0.964
_refine_ls_R_factor_all 0.1827
_refine_ls_R_factor_gt 0.0816
_refine_ls_shift/su_max 0.000
_refine_ls_shift/su_mean 0.000
_refine_ls_structure_factor_coef Fsqd
_refine_ls_weighting_details 'w=1/[\s^2^(Fo^2^)+(0.1092P)^2^] where P=(Fo^2^+2Fc^2^)/3'
_refine_ls_weighting_scheme calc
_refine_ls_wR_factor_gt 0.1851
_refine_ls_wR_factor_ref 0.2402
_reflns_Friedel_coverage 0.000
_reflns_number_gt 3141
_reflns_number_total 7329
_reflns_threshold_expression 'I > 2\s(I)'
_cod_data_source_file c9ob01865d2.cif
_cod_data_source_block cyj-2-2a
_cod_depositor_comments 'Adding full bibliography for 7157125--7157126.cif.'
_cod_original_cell_volume 1692.3(13)
_cod_database_code 7157126
_shelx_shelxl_version_number 2018/3
_shelx_space_group_comment
;
The symmetry employed for this shelxl refinement is uniquely defined
by the following loop, which should always be used as a source of
symmetry information in preference to the above space-group names.
They are only intended as comments.
;
_olex2_refinement_description
;
1. Fixed Uiso
 At 1.2 times of:
  All C(H) groups, All N(H) groups
 At 1.5 times of:
  All C(H,H,H) groups
2.a Aromatic/amide H refined with riding coordinates:
 N008(H008), N00A(H00A), N00B(H00B), C00Q(H00Q), C00R(H00R), C00S(H00S),
 C00U(H00U), C00W(H00W), C00Y(H00Y), C00Z(H00Z), C012(H012), C013(H013),
 C017(H017), C019(H019), C01A(H01G)
2.b Idealised Me refined as rotating group:
 C01D(H01A,H01B,H01C), C01E(H01D,H01E,H01F), C01F(H01H,H01I,H01J)
;
_olex2_submission_special_instructions 'No special instructions were received'

loop_
_space_group_symop_operation_xyz
'x, y, z'
'-x, -y, -z'

loop_
_atom_site_label
_atom_site_type_symbol
_atom_site_fract_x
_atom_site_fract_y
_atom_site_fract_z
_atom_site_U_iso_or_equiv
_atom_site_adp_type
_atom_site_occupancy
_atom_site_site_symmetry_order
_atom_site_calc_flag
_atom_site_refinement_flags_posn
O001 O 0.4254(3) 0.3525(3) 0.32044(14) 0.0634(7) Uani 1 1 d .
O002 O 0.8048(3) 0.2907(3) 0.19361(14) 0.0656(8) Uani 1 1 d .
O003 O 1.1416(3) 0.1250(3) 0.28417(13) 0.0662(8) Uani 1 1 d .
F004 F 0.1353(4) 0.7539(3) 0.21487(14) 0.0996(9) Uani 1 1 d .
N005 N 0.2708(3) 0.5078(3) 0.26057(14) 0.0470(7) Uani 1 1 d .
N006 N 0.7310(4) 0.1385(3) 0.12874(15) 0.0530(8) Uani 1 1 d .
N007 N 0.9320(4) 0.1100(3) 0.37887(14) 0.0490(8) Uani 1 1 d .
N008 N 0.5201(4) 0.4543(3) 0.21500(16) 0.0601(9) Uani 1 1 d .
H008 H 0.619588 0.418150 0.208299 0.072 Uiso 1 1 calc R
F009 F 0.6369(4) 0.1993(3) 0.48155(16) 0.1206(11) Uani 1 1 d .
N00A N 0.9401(4) 0.0928(3) 0.18358(15) 0.0603(9) Uani 1 1 d .
H00A H 1.016042 0.097879 0.209047 0.072 Uiso 1 1 calc R
N00B N 1.1457(4) 0.2169(3) 0.38448(16) 0.0596(9) Uani 1 1 d .
H00B H 1.240336 0.251625 0.374386 0.072 Uiso 1 1 calc R
N00C N 0.4603(4) 0.5436(3) 0.17031(16) 0.0651(9) Uani 1 1 d .
F00D F 0.7437(4) 0.0241(3) 0.50795(16) 0.1287(13) Uani 1 1 d .
F00E F 0.2728(4) 0.7395(3) 0.11800(15) 0.1348(14) Uani 1 1 d .
F00F F 0.0652(5) 0.6281(4) 0.15260(18) 0.1325(13) Uani 1 1 d .
N00G N 1.0451(5) 0.2252(3) 0.44479(16) 0.0642(9) Uani 1 1 d .
C00H C 0.1179(4) 0.5146(3) 0.30795(17) 0.0441(9) Uani 1 1 d .
C00I C 0.8238(4) 0.1859(4) 0.17235(17) 0.0478(9) Uani 1 1 d .
F00J F 0.8075(4) 0.1841(4) 0.55050(15) 0.1479(16) Uani 1 1 d .
C00K C 0.8184(4) 0.0351(3) 0.35322(17) 0.0476(9) Uani 1 1 d .
C00L C 0.4096(4) 0.4270(4) 0.2711(2) 0.0500(9) Uani 1 1 d .
N00M N 0.9260(5) -0.0106(4) 0.15065(19) 0.0795(11) Uani 1 1 d .
C00N C 1.0819(5) 0.1486(4) 0.3423(2) 0.0528(9) Uani 1 1 d .
C00O C 0.5871(5) 0.2046(4) 0.10341(19) 0.0530(9) Uani 1 1 d .
C00P C 0.3102(5) 0.5744(4) 0.19919(18) 0.0561(10) Uani 1 1 d .
C00Q C -0.0237(5) 0.4626(4) 0.2948(2) 0.0584(10) Uani 1 1 d .
H00Q H -0.022668 0.422953 0.255463 0.070 Uiso 1 1 calc R
C00R C 0.6660(5) 0.0861(4) 0.33940(19) 0.0564(10) Uani 1 1 d .
H00R H 0.633691 0.169758 0.346905 0.068 Uiso 1 1 calc R
C00S C 0.1197(5) 0.5709(4) 0.36606(18) 0.0540(10) Uani 1 1 d .
H00S H 0.217415 0.604352 0.374379 0.065 Uiso 1 1 calc R
C00T C 0.9184(5) 0.1603(4) 0.43942(19) 0.0563(10) Uani 1 1 d .
C00U C -0.0245(6) 0.5779(4) 0.4122(2) 0.0706(12) Uani 1 1 d .
H00U H -0.024132 0.615352 0.452073 0.085 Uiso 1 1 calc R
C00V C -0.1710(5) 0.5286(4) 0.3991(2) 0.0709(12) Uani 1 1 d .
C00W C 0.8681(6) -0.0886(4) 0.3418(2) 0.0667(11) Uani 1 1 d .
H00W H 0.972009 -0.123562 0.351812 0.080 Uiso 1 1 calc R
C00X C 0.1978(6) 0.6743(5) 0.1711(2) 0.0730(12) Uani 1 1 d .
C00Y C 0.5598(5) 0.0131(5) 0.3142(2) 0.0724(12) Uani 1 1 d .
H00Y H 0.455139 0.047916 0.305066 0.087 Uiso 1 1 calc R
C00Z C 0.6045(6) 0.2666(4) 0.0408(2) 0.0710(12) Uani 1 1 d .
H00Z H 0.709147 0.267809 0.014090 0.085 Uiso 1 1 calc R
C010 C 0.8006(6) 0.0193(4) 0.1183(2) 0.0726(12) Uani 1 1 d .
F011 F 0.7610(7) -0.0212(4) 0.0110(2) 0.1731(19) Uani 1 1 d .
C012 C -0.1666(5) 0.4705(4) 0.3410(3) 0.0740(13) Uani 1 1 d .
H012 H -0.263165 0.435440 0.332599 0.089 Uiso 1 1 calc R
C013 C 0.4330(5) 0.2072(4) 0.1437(2) 0.0733(12) Uani 1 1 d .
H013 H 0.421443 0.165097 0.186743 0.088 Uiso 1 1 calc R
C014 C 0.3114(6) 0.3329(4) 0.0557(3) 0.0727(12) Uani 1 1 d .
C015 C 0.7779(7) 0.1408(5) 0.4950(2) 0.0744(13) Uani 1 1 d .
C016 C 0.6063(6) -0.1105(5) 0.3024(2) 0.0768(13) Uani 1 1 d .
C017 C 0.2969(5) 0.2721(5) 0.1199(3) 0.0781(13) Uani 1 1 d .
H017 H 0.193369 0.275193 0.147459 0.094 Uiso 1 1 calc R
F018 F 0.5793(7) -0.0792(4) 0.0882(3) 0.180(2) Uani 1 1 d .
C019 C 0.4638(7) 0.3278(5) 0.0172(2) 0.0819(14) Uani 1 1 d .
H019 H 0.474563 0.366716 -0.026506 0.098 Uiso 1 1 calc R
C01A C 0.7627(7) -0.1590(4) 0.3155(2) 0.0826(14) Uani 1 1 d .
H01G H 0.797350 -0.241555 0.306301 0.099 Uiso 1 1 calc R
F01B F 0.8158(8) -0.1753(4) 0.0790(3) 0.236(3) Uani 1 1 d .
C01C C 0.7418(12) -0.0662(6) 0.0742(4) 0.117(2) Uani 1 1 d .
C01D C -0.3300(6) 0.5387(6) 0.4491(3) 0.126(2) Uani 1 1 d .
H01A H -0.301620 0.551758 0.492604 0.189 Uiso 1 1 calc GR
H01B H -0.387420 0.462024 0.452355 0.189 Uiso 1 1 calc GR
H01C H -0.402046 0.608560 0.434264 0.189 Uiso 1 1 calc GR
C01E C 0.1586(7) 0.4028(6) 0.0299(3) 0.118(2) Uani 1 1 d .
H01D H 0.081656 0.342861 0.022103 0.176 Uiso 1 1 calc GR
H01E H 0.193810 0.452251 -0.011650 0.176 Uiso 1 1 calc GR
H01F H 0.103778 0.457384 0.062756 0.176 Uiso 1 1 calc GR
C01F C 0.4886(8) -0.1905(6) 0.2750(3) 0.131(2) Uani 1 1 d .
H01H H 0.462513 -0.262155 0.306652 0.196 Uiso 1 1 calc GR
H01I H 0.542026 -0.219127 0.232782 0.196 Uiso 1 1 calc GR
H01J H 0.386735 -0.141072 0.268193 0.196 Uiso 1 1 calc GR

loop_
_atom_site_aniso_label
_atom_site_aniso_U_11
_atom_site_aniso_U_22
_atom_site_aniso_U_33
_atom_site_aniso_U_23
_atom_site_aniso_U_13
_atom_site_aniso_U_12
O001 0.0496(16) 0.0637(18) 0.0729(19) 0.0110(15) -0.0077(13) -0.0005(13)
O002 0.0558(16) 0.0685(19) 0.0766(19) -0.0276(16) -0.0135(14) 0.0058(14)
O003 0.0496(15) 0.097(2) 0.0511(17) -0.0032(15) -0.0067(13) -0.0061(15)
F004 0.114(2) 0.0891(19) 0.0818(18) 0.0014(15) 0.0007(16) 0.0469(17)
N005 0.0401(16) 0.0531(18) 0.0447(18) -0.0039(14) 0.0019(13) 0.0015(14)
N006 0.0549(19) 0.057(2) 0.0494(19) -0.0055(15) -0.0152(15) 0.0002(16)
N007 0.0476(18) 0.0502(18) 0.0476(18) -0.0022(15) -0.0014(14) -0.0056(15)
N008 0.0502(19) 0.066(2) 0.060(2) -0.0071(18) 0.0005(16) 0.0079(17)
F009 0.088(2) 0.150(3) 0.106(2) 0.000(2) 0.0271(18) 0.019(2)
N00A 0.057(2) 0.069(2) 0.057(2) -0.0104(17) -0.0148(16) 0.0075(18)
N00B 0.057(2) 0.066(2) 0.057(2) 0.0018(17) -0.0080(17) -0.0190(17)
N00C 0.065(2) 0.079(2) 0.048(2) -0.0092(18) 0.0020(17) 0.0086(19)
F00D 0.160(3) 0.091(2) 0.113(2) 0.0145(18) 0.053(2) -0.031(2)
F00E 0.135(3) 0.153(3) 0.081(2) 0.056(2) 0.0312(19) 0.047(2)
F00F 0.126(3) 0.138(3) 0.146(3) 0.002(2) -0.082(2) 0.014(2)
N00G 0.075(2) 0.065(2) 0.053(2) -0.0037(17) -0.0048(18) -0.0118(19)
C00H 0.041(2) 0.043(2) 0.044(2) 0.0002(17) 0.0013(16) 0.0009(17)
C00I 0.041(2) 0.059(3) 0.040(2) -0.0021(19) -0.0001(16) 0.0008(19)
F00J 0.143(3) 0.243(4) 0.0641(19) -0.054(2) 0.0246(18) -0.077(3)
C00K 0.046(2) 0.051(2) 0.045(2) 0.0007(17) -0.0045(16) -0.0058(19)
C00L 0.042(2) 0.052(2) 0.053(2) -0.005(2) 0.0025(18) -0.0034(18)
N00M 0.098(3) 0.064(2) 0.080(3) -0.014(2) -0.031(2) 0.015(2)
C00N 0.049(2) 0.059(2) 0.049(2) 0.006(2) -0.0118(19) -0.0045(19)
C00O 0.053(2) 0.058(2) 0.049(2) -0.0027(19) -0.0142(19) -0.0035(19)
C00P 0.056(2) 0.066(3) 0.043(2) -0.008(2) -0.0030(19) 0.008(2)
C00Q 0.050(2) 0.056(2) 0.072(3) -0.012(2) -0.012(2) -0.004(2)
C00R 0.052(2) 0.057(2) 0.059(2) -0.0006(19) -0.0060(19) -0.002(2)
C00S 0.055(2) 0.059(2) 0.048(2) -0.0060(19) -0.0001(18) -0.0130(19)
C00T 0.067(3) 0.048(2) 0.052(2) -0.0027(19) -0.004(2) -0.003(2)
C00U 0.080(3) 0.069(3) 0.056(3) -0.008(2) 0.015(2) -0.003(2)
C00V 0.056(3) 0.069(3) 0.076(3) 0.008(2) 0.021(2) 0.000(2)
C00W 0.070(3) 0.052(3) 0.080(3) -0.001(2) -0.018(2) -0.002(2)
C00X 0.066(3) 0.092(3) 0.054(3) 0.005(3) -0.004(2) 0.019(3)
C00Y 0.050(2) 0.094(4) 0.072(3) 0.007(3) -0.011(2) -0.008(3)
C00Z 0.068(3) 0.092(3) 0.047(2) 0.003(2) -0.001(2) 0.009(3)
C010 0.091(3) 0.063(3) 0.068(3) -0.012(2) -0.028(3) 0.013(3)
F011 0.262(6) 0.169(4) 0.109(3) -0.064(3) -0.070(3) 0.006(4)
C012 0.042(2) 0.070(3) 0.105(4) 0.013(3) -0.002(2) -0.010(2)
C013 0.061(3) 0.085(3) 0.072(3) 0.012(2) -0.009(2) -0.016(2)
C014 0.068(3) 0.077(3) 0.081(3) -0.019(3) -0.035(3) 0.006(2)
C015 0.080(3) 0.079(3) 0.058(3) -0.001(2) 0.010(2) -0.006(3)
C016 0.075(3) 0.086(4) 0.072(3) 0.003(3) -0.010(2) -0.031(3)
C017 0.048(3) 0.087(3) 0.099(4) -0.002(3) -0.014(2) -0.008(2)
F018 0.191(4) 0.143(4) 0.243(6) -0.063(3) -0.098(4) -0.044(4)
C019 0.094(4) 0.093(4) 0.054(3) 0.006(2) -0.017(3) 0.017(3)
C01A 0.099(4) 0.052(3) 0.099(4) -0.008(3) -0.016(3) -0.013(3)
F01B 0.342(7) 0.102(3) 0.322(7) -0.117(4) -0.226(6) 0.093(4)
C01C 0.163(7) 0.081(4) 0.127(6) -0.047(4) -0.073(5) 0.022(5)
C01D 0.078(3) 0.139(5) 0.136(5) 0.010(4) 0.050(3) 0.003(4)
C01E 0.103(4) 0.120(5) 0.143(5) -0.038(4) -0.070(4) 0.040(4)
C01F 0.125(5) 0.151(6) 0.131(5) -0.023(4) -0.028(4) -0.074(5)

loop_
_atom_type_symbol
_atom_type_description
_atom_type_scat_dispersion_real
_atom_type_scat_dispersion_imag
_atom_type_scat_source
C C 0.0033 0.0016 'International Tables Vol C Tables 4.2.6.8 and 6.1.1.4'
H H 0.0000 0.0000 'International Tables Vol C Tables 4.2.6.8 and 6.1.1.4'
F F 0.0171 0.0103 'International Tables Vol C Tables 4.2.6.8 and 6.1.1.4'
N N 0.0061 0.0033 'International Tables Vol C Tables 4.2.6.8 and 6.1.1.4'
O O 0.0106 0.0060 'International Tables Vol C Tables 4.2.6.8 and 6.1.1.4'

loop_
_geom_angle_atom_site_label_1
_geom_angle_atom_site_label_2
_geom_angle_atom_site_label_3
_geom_angle
C00L N005 C00H 123.7(3)
C00P N005 C00H 129.4(3)
C00P N005 C00L 106.9(3)
C00I N006 C00O 124.5(3)
C010 N006 C00I 106.1(3)
C010 N006 C00O 129.4(3)
C00N N007 C00K 123.8(3)
C00T N007 C00K 130.0(3)
C00T N007 C00N 106.2(3)
C00L N008 N00C 114.1(3)
C00I N00A N00M 113.1(3)
C00N N00B N00G 113.1(3)
C00P N00C N008 103.7(3)
C00T N00G N00B 103.7(3)
C00Q C00H N005 119.9(3)
C00S C00H N005 118.5(3)
C00S C00H C00Q 121.6(3)
O002 C00I N006 127.2(4)
O002 C00I N00A 128.8(4)
N00A C00I N006 104.0(3)
C00R C00K N007 120.5(3)
C00R C00K C00W 120.7(4)
C00W C00K N007 118.8(3)
O001 C00L N005 127.2(3)
O001 C00L N008 130.0(4)
N008 C00L N005 102.8(3)
C010 N00M N00A 104.3(4)
O003 C00N N007 127.3(4)
O003 C00N N00B 128.7(3)
N00B C00N N007 104.0(3)
C00Z C00O N006 120.0(3)
C00Z C00O C013 120.3(4)
C013 C00O N006 119.7(4)
N005 C00P C00X 123.6(3)
N00C C00P N005 112.5(4)
N00C C00P C00X 123.9(4)
C012 C00Q C00H 118.4(4)
C00K C00R C00Y 119.6(4)
C00H C00S C00U 119.5(4)
N007 C00T C015 124.5(4)
N00G C00T N007 113.1(3)
N00G C00T C015 122.4(4)
C00S C00U C00V 119.9(4)
C00U C00V C01D 119.8(5)
C012 C00V C00U 118.8(4)
C012 C00V C01D 121.4(5)
C01A C00W C00K 119.1(4)
F004 C00X F00E 107.5(4)
F004 C00X F00F 104.8(4)
F004 C00X C00P 112.5(4)
F00E C00X F00F 107.0(4)
F00E C00X C00P 112.6(4)
F00F C00X C00P 111.9(4)
C00R C00Y C016 121.0(4)
C00O C00Z C019 118.9(4)
N006 C010 C01C 124.7(5)
N00M C010 N006 112.4(4)
N00M C010 C01C 122.8(5)
C00V C012 C00Q 121.8(4)
C017 C013 C00O 119.6(4)
C017 C014 C01E 120.1(5)
C019 C014 C017 118.1(4)
C019 C014 C01E 121.7(5)
F009 C015 F00J 105.4(4)
F009 C015 C00T 112.8(4)
F00D C015 F009 104.6(4)
F00D C015 F00J 108.8(4)
F00D C015 C00T 112.9(4)
F00J C015 C00T 111.9(4)
C00Y C016 C01F 120.7(5)
C01A C016 C00Y 118.3(4)
C01A C016 C01F 120.9(5)
C013 C017 C014 120.9(4)
C014 C019 C00Z 122.2(4)
C00W C01A C016 121.4(4)
F011 C01C C010 112.2(6)
F011 C01C F018 103.3(6)
F018 C01C C010 112.0(6)
F01B C01C C010 112.0(5)
F01B C01C F011 109.0(7)
F01B C01C F018 107.8(7)

loop_
_geom_bond_atom_site_label_1
_geom_bond_atom_site_label_2
_geom_bond_distance
O001 C00L 1.224(4)
O002 C00I 1.226(4)
O003 C00N 1.238(4)
F004 C00X 1.303(5)
N005 C00H 1.443(4)
N005 C00L 1.386(5)
N005 C00P 1.370(5)
N006 C00I 1.383(4)
N006 C00O 1.440(5)
N006 C010 1.372(5)
N007 C00K 1.437(4)
N007 C00N 1.386(5)
N007 C00T 1.363(5)
N008 N00C 1.354(4)
N008 C00L 1.352(4)
F009 C015 1.304(5)
N00A C00I 1.337(5)
N00A N00M 1.359(4)
N00B N00G 1.363(4)
N00B C00N 1.348(5)
N00C C00P 1.294(4)
F00D C015 1.287(5)
F00E C00X 1.310(5)
F00F C00X 1.322(5)
N00G C00T 1.297(5)
C00H C00Q 1.373(5)
C00H C00S 1.366(5)
F00J C015 1.306(5)
C00K C00R 1.357(5)
C00K C00W 1.380(5)
N00M C010 1.282(5)
C00O C00Z 1.357(5)
C00O C013 1.378(5)
C00P C00X 1.468(6)
C00Q C012 1.371(5)
C00R C00Y 1.376(5)
C00S C00U 1.377(5)
C00T C015 1.480(6)
C00U C00V 1.394(6)
C00V C012 1.369(6)
C00V C01D 1.512(6)
C00W C01A 1.366(6)
C00Y C016 1.376(7)
C00Z C019 1.383(6)
C010 C01C 1.478(7)
F011 C01C 1.304(8)
C013 C017 1.371(6)
C014 C017 1.379(6)
C014 C019 1.351(6)
C014 C01E 1.519(6)
C016 C01A 1.375(7)
C016 C01F 1.513(6)
F018 C01C 1.311(8)
F01B C01C 1.267(7)
